data_1566707
loop_
_publ_author_name
'Li, Ruiping'
'Barel, Nitsan'
'Subramaniyan, Vasudevan'
'Cohen, Orit'
'Tibika, Fran\,coise'
'Tulchinsky, Yuri'

_publ_section_title
;
 Sulfonium cations as versatile strongly \p-acidic ligands
;
_journal_name_full 'Chemical Science'
_journal_paper_doi 10.1039/D2SC00588C
_journal_year 2022
_chemical_formula_moiety 'C30 H33 P2 S, C24 H19 B, 0.5(C H2 Cl2)'
_chemical_formula_sum 'C54.5 H53 B Cl P2 S'
_chemical_formula_weight 848.23
_space_group_crystal_system triclinic
_space_group_IT_number 2
_space_group_name_Hall '-P 1'
_space_group_name_H-M_alt 'P -1'
_atom_sites_solution_hydrogens geom
_audit_creation_date 2021-08-10
_audit_creation_method
;
Olex2 1.3-alpha
(compiled 2020.11.12 svn.r5f609507 for OlexSys, GUI svn.r6272)
;
_audit_update_record
;
2021-11-02 deposited with the CCDC.	2022-03-14 downloaded from the CCDC.
;
_cell_angle_alpha 81.957(4)
_cell_angle_beta 80.897(4)
_cell_angle_gamma 69.046(5)
_cell_formula_units_Z 2
_cell_length_a 8.8424(5)
_cell_length_b 11.4067(6)
_cell_length_c 24.8662(10)
_cell_measurement_reflns_used 8711
_cell_measurement_temperature 293(2)
_cell_measurement_theta_max 27.9080
_cell_measurement_theta_min 1.6930
_cell_volume 2303.2(2)
_computing_cell_refinement 'CrysAlisPro 1.171.40.66a (Rigaku OD, 2019)'
_computing_data_collection 'CrysAlisPro 1.171.40.66a (Rigaku OD, 2019)'
_computing_data_reduction 'CrysAlisPro 1.171.40.66a (Rigaku OD, 2019)'
_computing_molecular_graphics 'Olex2 1.3-alpha (Dolomanov et al., 2009)'
_computing_publication_material 'Olex2 1.3-alpha (Dolomanov et al., 2009)'
_computing_structure_refinement 'SHELXL 2017/1 (Sheldrick, 2015)'
_computing_structure_solution 'SHELXT 2018/2 (Sheldrick, 2018)'
_diffrn_ambient_temperature 293(2)
_diffrn_measured_fraction_theta_full 0.997
_diffrn_measured_fraction_theta_max 0.997
_diffrn_measurement_details
;
List of Runs (angles in degrees, time in seconds):

  # Type    Start    End  Width  t~exp~   \w     \q     \k     \f   Frames
#--------------------------------------------------------------------------
  1  \w      2.24 182.19   0.30   29.99    --   28.00  73.79 -25.76  600
  2  \w      2.24 182.19   0.30   29.99    --   28.00  73.79  64.24  600
  3  \w      2.24 182.19   0.30   29.99    --   28.00  73.79 154.24  600
  4  \w      2.24 182.19   0.30   29.99    --   28.00  73.79-115.76  600
  5  \w      2.24  17.24   0.30   29.99    --   28.00  73.79 -25.76   50
;
_diffrn_measurement_device 'abstract diffractometer'
_diffrn_measurement_device_type 'Saxi-CrysAlisPro-abstract goniometer imported SAXI images'
_diffrn_measurement_method '\w scans'
_diffrn_radiation_type MoK\a
_diffrn_radiation_wavelength 0.71073
_diffrn_reflns_av_R_equivalents 0.0986
_diffrn_reflns_av_unetI/netI 0.0956
_diffrn_reflns_Laue_measured_fraction_full 0.997
_diffrn_reflns_Laue_measured_fraction_max 0.997
_diffrn_reflns_limit_h_max 10
_diffrn_reflns_limit_h_min -10
_diffrn_reflns_limit_k_max 13
_diffrn_reflns_limit_k_min -13
_diffrn_reflns_limit_l_max 29
_diffrn_reflns_limit_l_min -29
_diffrn_reflns_number 20848
_diffrn_reflns_point_group_measured_fraction_full 0.997
_diffrn_reflns_point_group_measured_fraction_max 0.997
_diffrn_reflns_theta_full 25.000
_diffrn_reflns_theta_max 25.000
_diffrn_reflns_theta_min 1.666
_exptl_absorpt_coefficient_mu 0.234
_exptl_absorpt_correction_T_max 1.00000
_exptl_absorpt_correction_T_min 0.38237
_exptl_absorpt_correction_type multi-scan
_exptl_absorpt_process_details
;
CrysAlisPro 1.171.40.66a (Rigaku Oxford Diffraction, 2019)
Empirical absorption correction using spherical harmonics,
 implemented in SCALE3 ABSPACK scaling algorithm.
;
_exptl_crystal_colour colourless
_exptl_crystal_colour_primary colourless
_exptl_crystal_density_diffrn 1.223
_exptl_crystal_description irregular
_exptl_crystal_F_000 896
_exptl_crystal_size_max 0.17
_exptl_crystal_size_mid 0.17
_exptl_crystal_size_min 0.14
_refine_diff_density_max 0.726
_refine_diff_density_min -0.484
_refine_diff_density_rms 0.114
_refine_ls_extinction_method none
_refine_ls_goodness_of_fit_ref 1.062
_refine_ls_hydrogen_treatment constr
_refine_ls_matrix_type full
_refine_ls_number_parameters 467
_refine_ls_number_reflns 8109
_refine_ls_number_restraints 0
_refine_ls_restrained_S_all 1.062
_refine_ls_R_factor_all 0.1790
_refine_ls_R_factor_gt 0.1202
_refine_ls_shift/su_max 0.000
_refine_ls_shift/su_mean 0.000
_refine_ls_structure_factor_coef Fsqd
_refine_ls_weighting_details 'w=1/[\s^2^(Fo^2^)+(0.1432P)^2^+8.7072P] where P=(Fo^2^+2Fc^2^)/3'
_refine_ls_weighting_scheme calc
_refine_ls_wR_factor_gt 0.2962
_refine_ls_wR_factor_ref 0.3438
_reflns_Friedel_coverage 0.000
_reflns_number_gt 4913
_reflns_number_total 8109
_reflns_threshold_expression 'I > 2\s(I)'
_cod_data_source_file d2sc00588c2.cif
_cod_data_source_block 4a_BPh4
_cod_original_formula_sum 'C54.50 H53 B Cl P2 S'
_cod_database_code 1566707
_shelx_shelxl_version_number 2017/1
_shelx_space_group_comment
;
The symmetry employed for this shelxl refinement is uniquely defined
by the following loop, which should always be used as a source of
symmetry information in preference to the above space-group names.
They are only intended as comments.
;
_shelx_estimated_absorpt_t_max 0.968
_shelx_estimated_absorpt_t_min 0.961
_olex2_refinement_description
;
1. Fixed Uiso
 At 1.2 times of:
  All C(H) groups, All C(H,H) groups
 At 1.5 times of:
  All C(H,H,H) groups
2. Others
 Fixed Sof: Cl2(0.5) Cl1(0.5) C55(0.5) H55A(0.5) H55B(0.5)
3.a Secondary CH2 refined with riding coordinates:
 C18(H18A,H18B), C17(H17A,H17B), C15(H15A,H15B), C14(H14A,H14B), C13(H13A,
 H13B), C55(H55A,H55B)
3.b Aromatic/amide H refined with riding coordinates:
 C36(H36), C24(H24), C23(H23), C22(H22), C21(H21), C20(H20), C2(H2), C3(H3),
 C4(H4), C5(H5), C6(H6), C50(H50), C51(H51), C52(H52), C53(H53), C54(H54),
 C48(H48), C47(H47), C46(H46), C45(H45), C44(H44), C38(H38), C39(H39), C40(H40),
  C41(H41), C42(H42), C30(H30), C29(H29), C28(H28), C27(H27), C26(H26),
 C32(H32), C8(H8), C9(H9), C10(H10), C11(H11), C12(H12), C33(H33), C34(H34)
3.c Fitted hexagon refined as free rotating group:
 C19(C24,C23,C22,C21,C20), C1(C2,C3,C4,C5,C6), C49(C50,C51,C52,C53,C54),
 C43(C48,C47,C46,C45,C44), C37(C38,C39,C40,C41,C42), C25(C30,C29,C28,C27,C26),
 C7(C8,C9,C10,C11,C12)
3.d Idealised Me refined as rotating group:
 C16(H16A,H16B,H16C)
;
_smtbx_masks_void_probe_radius 1.2
_smtbx_masks_void_truncation_radius 1.2
_olex2_submission_special_instructions 'No special instructions were received'
_oxdiff_exptl_absorpt_empirical_details
;
Empirical correction (ABSPACK) includes:
- Absorption correction using spherical harmonics
- Frame scaling
;

loop_
_space_group_symop_operation_xyz
'x, y, z'
'-x, -y, -z'

loop_
_atom_site_label
_atom_site_type_symbol
_atom_site_fract_x
_atom_site_fract_y
_atom_site_fract_z
_atom_site_U_iso_or_equiv
_atom_site_adp_type
_atom_site_occupancy
_atom_site_site_symmetry_order
_atom_site_calc_flag
_atom_site_refinement_flags_posn
_atom_site_refinement_flags_adp
_atom_site_refinement_flags_occupancy
_atom_site_disorder_assembly
_atom_site_disorder_group
S1 S 0.1053(2) 0.36187(16) 0.74447(6) 0.0457(5) Uani 1 1 d . . . . .
P2 P 0.3635(2) 0.45562(16) 0.59231(7) 0.0422(5) Uani 1 1 d . . . . .
P1 P 0.0061(3) 0.44265(19) 0.91306(8) 0.0569(6) Uani 1 1 d . . . . .
C31 C 0.0738(8) 0.7721(6) 0.7099(2) 0.0390(14) Uani 1 1 d . . . . .
C36 C 0.0937(9) 0.7503(6) 0.6564(3) 0.0500(17) Uani 1 1 d . . . . .
H36 H 0.177457 0.767825 0.633015 0.060 Uiso 1 1 calc R U . . .
C18 C 0.2446(8) 0.3874(6) 0.6440(2) 0.0431(15) Uani 1 1 d . . . . .
H18A H 0.134995 0.412177 0.634011 0.052 Uiso 1 1 calc R U . . .
H18B H 0.291967 0.296247 0.644944 0.052 Uiso 1 1 calc R U . . .
C19 C 0.5578(4) 0.3826(4) 0.61241(19) 0.0432(15) Uani 1 1 d G . . . .
C24 C 0.6622(6) 0.4516(4) 0.5988(2) 0.063(2) Uani 1 1 d G . . . .
H24 H 0.625952 0.531732 0.580471 0.075 Uiso 1 1 calc R U . . .
C23 C 0.8207(5) 0.4009(5) 0.6125(3) 0.085(3) Uani 1 1 d G . . . .
H23 H 0.890545 0.447079 0.603371 0.101 Uiso 1 1 calc R U . . .
C22 C 0.8748(5) 0.2812(6) 0.6399(3) 0.081(3) Uani 1 1 d G . . . .
H22 H 0.980910 0.247277 0.649033 0.097 Uiso 1 1 calc R U . . .
C21 C 0.7705(6) 0.2122(4) 0.6535(2) 0.078(2) Uani 1 1 d G . . . .
H21 H 0.806684 0.132127 0.671796 0.093 Uiso 1 1 calc R U . . .
C20 C 0.6119(6) 0.2629(4) 0.6398(2) 0.063(2) Uani 1 1 d G . . . .
H20 H 0.542090 0.216778 0.648898 0.075 Uiso 1 1 calc R U . . .
C1 C -0.1315(6) 0.5919(4) 0.89701(19) 0.0507(17) Uani 1 1 d G . . . .
C2 C -0.0924(6) 0.6927(5) 0.9085(2) 0.061(2) Uani 1 1 d G . . . .
H2 H 0.000615 0.677932 0.925157 0.073 Uiso 1 1 calc R U . . .
C3 C -0.1924(9) 0.8156(4) 0.8952(2) 0.087(3) Uani 1 1 d G . . . .
H3 H -0.166270 0.883025 0.902963 0.104 Uiso 1 1 calc R U . . .
C4 C -0.3315(8) 0.8376(4) 0.8704(3) 0.095(3) Uani 1 1 d G . . . .
H4 H -0.398370 0.919843 0.861515 0.114 Uiso 1 1 calc R U . . .
C5 C -0.3705(6) 0.7368(7) 0.8589(2) 0.090(3) Uani 1 1 d G . . . .
H5 H -0.463587 0.751568 0.842260 0.108 Uiso 1 1 calc R U . . .
C6 C -0.2706(6) 0.6139(5) 0.8722(2) 0.067(2) Uani 1 1 d G . . . .
H6 H -0.296704 0.546474 0.864454 0.081 Uiso 1 1 calc R U . . .
C49 C 0.0952(5) 0.9149(4) 0.78067(15) 0.0423(15) Uani 1 1 d G . . . .
C50 C 0.1673(5) 0.9246(4) 0.82485(17) 0.0510(17) Uani 1 1 d G . . . .
H50 H 0.272854 0.871487 0.829824 0.061 Uiso 1 1 calc R U . . .
C51 C 0.0816(6) 1.0137(5) 0.86161(15) 0.065(2) Uani 1 1 d G . . . .
H51 H 0.129880 1.020195 0.891166 0.078 Uiso 1 1 calc R U . . .
C52 C -0.0762(6) 1.0931(4) 0.85418(18) 0.068(2) Uani 1 1 d G . . . .
H52 H -0.133482 1.152731 0.878767 0.082 Uiso 1 1 calc R U . . .
C53 C -0.1483(5) 1.0834(4) 0.8100(2) 0.067(2) Uani 1 1 d G . . . .
H53 H -0.253873 1.136559 0.805026 0.080 Uiso 1 1 calc R U . . .
C54 C -0.0626(5) 0.9943(4) 0.77324(17) 0.0538(18) Uani 1 1 d G . . . .
H54 H -0.110901 0.987851 0.743683 0.065 Uiso 1 1 calc R U . . .
C43 C 0.2832(5) 0.8982(4) 0.69309(16) 0.0419(15) Uani 1 1 d G . . . .
C48 C 0.2014(5) 0.9773(4) 0.65120(18) 0.0529(17) Uani 1 1 d G . . . .
H48 H 0.095728 0.982897 0.647832 0.064 Uiso 1 1 calc R U . . .
C47 C 0.2775(7) 1.0481(4) 0.61433(16) 0.069(2) Uani 1 1 d G . . . .
H47 H 0.222776 1.101068 0.586297 0.083 Uiso 1 1 calc R U . . .
C46 C 0.4355(7) 1.0398(4) 0.61936(19) 0.073(3) Uani 1 1 d G . . . .
H46 H 0.486398 1.087139 0.594691 0.088 Uiso 1 1 calc R U . . .
C45 C 0.5173(5) 0.9606(5) 0.6613(2) 0.072(2) Uani 1 1 d G . . . .
H45 H 0.622973 0.955038 0.664620 0.087 Uiso 1 1 calc R U . . .
C44 C 0.4412(5) 0.8898(4) 0.69812(18) 0.0556(18) Uani 1 1 d G . . . .
H44 H 0.495927 0.836866 0.726155 0.067 Uiso 1 1 calc R U . . .
C17 C 0.2355(8) 0.4252(6) 0.6988(2) 0.0405(14) Uani 1 1 d . . . . .
H17A H 0.194015 0.516451 0.697995 0.049 Uiso 1 1 calc R U . . .
H17B H 0.343393 0.394537 0.710639 0.049 Uiso 1 1 calc R U . . .
C37 C 0.3207(5) 0.6898(3) 0.76082(16) 0.0417(15) Uani 1 1 d G . . . .
C38 C 0.2953(5) 0.6421(4) 0.81474(15) 0.0498(17) Uani 1 1 d G . . . .
H38 H 0.208122 0.688324 0.838189 0.060 Uiso 1 1 calc R U . . .
C39 C 0.4001(6) 0.5254(4) 0.83363(15) 0.061(2) Uani 1 1 d G . . . .
H39 H 0.383131 0.493554 0.869707 0.073 Uiso 1 1 calc R U . . .
C40 C 0.5304(6) 0.4564(3) 0.7986(2) 0.063(2) Uani 1 1 d G . . . .
H40 H 0.600588 0.378322 0.811222 0.076 Uiso 1 1 calc R U . . .
C41 C 0.5559(5) 0.5041(4) 0.74466(19) 0.062(2) Uani 1 1 d G . . . .
H41 H 0.643037 0.457858 0.721219 0.074 Uiso 1 1 calc R U . . .
C42 C 0.4510(5) 0.6207(4) 0.72578(14) 0.0496(17) Uani 1 1 d G . . . .
H42 H 0.468030 0.652628 0.689700 0.059 Uiso 1 1 calc R U . . .
C25 C 0.3663(5) 0.3674(4) 0.53904(16) 0.0467(16) Uani 1 1 d G . . . .
C30 C 0.2163(5) 0.3766(5) 0.5249(2) 0.071(2) Uani 1 1 d G . . . .
H30 H 0.120449 0.427656 0.543313 0.085 Uiso 1 1 calc R U . . .
C29 C 0.2094(7) 0.3095(6) 0.4834(2) 0.088(3) Uani 1 1 d G . . . .
H29 H 0.108996 0.315677 0.473935 0.105 Uiso 1 1 calc R U . . .
C28 C 0.3526(10) 0.2332(6) 0.4559(2) 0.093(3) Uani 1 1 d G . . . .
H28 H 0.348027 0.188289 0.428100 0.112 Uiso 1 1 calc R U . . .
C27 C 0.5027(8) 0.2239(5) 0.4700(2) 0.095(3) Uani 1 1 d G . . . .
H27 H 0.598514 0.172879 0.451641 0.114 Uiso 1 1 calc R U . . .
C26 C 0.5096(5) 0.2910(5) 0.5116(2) 0.066(2) Uani 1 1 d G . . . .
H26 H 0.609970 0.284857 0.521019 0.079 Uiso 1 1 calc R U . . .
C32 C -0.0463(8) 0.7394(6) 0.7415(3) 0.0441(15) Uani 1 1 d . . . . .
H32 H -0.062645 0.751081 0.778556 0.053 Uiso 1 1 calc R U . . .
C35 C -0.0065(10) 0.7031(7) 0.6360(3) 0.060(2) Uani 1 1 d . . . . .
C15 C 0.2170(10) 0.2001(6) 0.7533(3) 0.0567(19) Uani 1 1 d . . . . .
H15A H 0.150080 0.159858 0.778063 0.068 Uiso 1 1 calc R U . . .
H15B H 0.235585 0.165894 0.718253 0.068 Uiso 1 1 calc R U . . .
C14 C 0.1078(10) 0.4204(6) 0.8058(3) 0.0510(18) Uani 1 1 d . . . . .
H14A H 0.219776 0.398457 0.813011 0.061 Uiso 1 1 calc R U . . .
H14B H 0.059329 0.511609 0.802237 0.061 Uiso 1 1 calc R U . . .
C13 C 0.0162(10) 0.3677(7) 0.8524(3) 0.0542(18) Uani 1 1 d . . . . .
H13A H 0.070720 0.277413 0.858614 0.065 Uiso 1 1 calc R U . . .
H13B H -0.093050 0.382795 0.844046 0.065 Uiso 1 1 calc R U . . .
C7 C -0.1108(7) 0.3710(5) 0.95959(19) 0.061(2) Uani 1 1 d G . . . .
C8 C -0.2537(7) 0.4399(4) 0.9898(2) 0.081(3) Uani 1 1 d G . . . .
H8 H -0.295293 0.527155 0.983213 0.097 Uiso 1 1 calc R U . . .
C9 C -0.3345(7) 0.3782(7) 1.0298(2) 0.095(3) Uani 1 1 d G . . . .
H9 H -0.430112 0.424315 1.049976 0.114 Uiso 1 1 calc R U . . .
C10 C -0.2724(9) 0.2478(7) 1.0396(2) 0.100(3) Uani 1 1 d G . . . .
H10 H -0.326414 0.206559 1.066352 0.119 Uiso 1 1 calc R U . . .
C11 C -0.1295(10) 0.1789(4) 1.0094(3) 0.127(5) Uani 1 1 d G . . . .
H11 H -0.087897 0.091642 1.015965 0.152 Uiso 1 1 calc R U . . .
C12 C -0.0487(7) 0.2405(5) 0.9694(2) 0.090(3) Uani 1 1 d G . . . .
H12 H 0.046925 0.194480 0.949202 0.108 Uiso 1 1 calc R U . . .
C33 C -0.1446(8) 0.6905(7) 0.7226(3) 0.0562(18) Uani 1 1 d . . . . .
H33 H -0.223355 0.666794 0.746283 0.067 Uiso 1 1 calc R U . . .
Cl2 Cl 0.5021(10) 0.2408(9) 0.9199(3) 0.169(4) Uani 0.5 1 d . . P . .
C34 C -0.1253(10) 0.6769(7) 0.6685(4) 0.065(2) Uani 1 1 d . . . . .
H34 H -0.196194 0.648956 0.654208 0.079 Uiso 1 1 calc R U . . .
Cl1 Cl 0.3556(10) 0.0682(9) 0.9555(5) 0.179(4) Uani 0.5 1 d . . P . .
B1 B 0.1947(9) 0.8183(7) 0.7363(3) 0.0407(16) Uani 1 1 d . . . . .
C16 C 0.3756(12) 0.1642(9) 0.7743(4) 0.085(3) Uani 1 1 d . . . . .
H16A H 0.445042 0.201194 0.749776 0.128 Uiso 1 1 calc R U . . .
H16B H 0.425737 0.074124 0.777156 0.128 Uiso 1 1 calc R U . . .
H16C H 0.359461 0.194004 0.809766 0.128 Uiso 1 1 calc R U . . .
C55 C 0.391(3) 0.198(2) 0.9671(8) 0.094(6) Uani 0.5 1 d . . P . .
H55A H 0.288099 0.266351 0.972570 0.113 Uiso 0.5 1 calc R U P . .
H55B H 0.442373 0.180728 1.000541 0.113 Uiso 0.5 1 calc R U P . .

loop_
_atom_site_aniso_label
_atom_site_aniso_U_11
_atom_site_aniso_U_22
_atom_site_aniso_U_33
_atom_site_aniso_U_23
_atom_site_aniso_U_13
_atom_site_aniso_U_12
S1 0.0527(10) 0.0529(10) 0.0391(9) -0.0110(7) 0.0071(7) -0.0300(8)
P2 0.0423(10) 0.0474(10) 0.0399(9) -0.0040(7) 0.0021(7) -0.0218(8)
P1 0.0714(13) 0.0555(11) 0.0441(10) -0.0163(9) 0.0029(9) -0.0217(10)
C31 0.044(4) 0.036(3) 0.037(3) -0.007(3) -0.001(3) -0.014(3)
C36 0.057(4) 0.053(4) 0.043(4) -0.007(3) -0.007(3) -0.022(3)
C18 0.040(4) 0.057(4) 0.043(4) -0.014(3) 0.002(3) -0.029(3)
C19 0.047(4) 0.048(4) 0.043(4) -0.009(3) 0.001(3) -0.027(3)
C24 0.049(4) 0.067(5) 0.078(5) -0.010(4) -0.002(4) -0.029(4)
C23 0.052(5) 0.097(7) 0.118(8) -0.030(6) -0.013(5) -0.033(5)
C22 0.050(5) 0.087(7) 0.103(7) -0.031(6) -0.015(5) -0.008(5)
C21 0.067(6) 0.070(6) 0.089(7) -0.002(5) -0.023(5) -0.011(5)
C20 0.055(5) 0.055(5) 0.079(5) -0.001(4) -0.008(4) -0.022(4)
C1 0.068(5) 0.052(4) 0.038(4) -0.013(3) 0.008(3) -0.030(4)
C2 0.079(5) 0.061(5) 0.053(4) -0.017(4) 0.005(4) -0.037(4)
C3 0.119(9) 0.057(5) 0.076(6) -0.010(5) 0.032(6) -0.039(6)
C4 0.097(8) 0.071(6) 0.088(7) 0.006(5) 0.023(6) -0.012(6)
C5 0.063(6) 0.117(9) 0.072(6) 0.008(6) 0.009(5) -0.023(6)
C6 0.063(5) 0.077(6) 0.063(5) -0.004(4) -0.002(4) -0.030(5)
C49 0.055(4) 0.040(3) 0.037(3) -0.003(3) 0.001(3) -0.024(3)
C50 0.072(5) 0.044(4) 0.043(4) -0.009(3) -0.004(3) -0.026(4)
C51 0.095(6) 0.059(5) 0.047(4) -0.013(4) -0.002(4) -0.034(5)
C52 0.097(7) 0.047(4) 0.064(5) -0.023(4) 0.023(5) -0.037(5)
C53 0.057(5) 0.051(4) 0.086(6) -0.018(4) 0.009(4) -0.015(4)
C54 0.058(5) 0.045(4) 0.054(4) -0.006(3) -0.005(3) -0.013(3)
C43 0.050(4) 0.035(3) 0.041(4) -0.011(3) 0.006(3) -0.018(3)
C48 0.061(5) 0.041(4) 0.054(4) -0.004(3) 0.001(3) -0.017(3)
C47 0.107(7) 0.048(4) 0.050(4) 0.000(3) 0.007(4) -0.031(5)
C46 0.105(7) 0.046(4) 0.068(5) -0.011(4) 0.031(5) -0.041(5)
C45 0.076(6) 0.057(5) 0.091(6) -0.021(5) 0.027(5) -0.042(4)
C44 0.067(5) 0.044(4) 0.059(4) -0.011(3) 0.012(4) -0.028(4)
C17 0.042(4) 0.040(3) 0.041(3) -0.004(3) 0.005(3) -0.019(3)
C37 0.040(4) 0.041(3) 0.048(4) -0.010(3) -0.004(3) -0.017(3)
C38 0.052(4) 0.047(4) 0.053(4) 0.000(3) -0.003(3) -0.023(3)
C39 0.080(5) 0.049(4) 0.062(5) 0.005(4) -0.024(4) -0.030(4)
C40 0.067(5) 0.042(4) 0.086(6) 0.000(4) -0.032(5) -0.017(4)
C41 0.052(4) 0.050(4) 0.084(6) -0.021(4) -0.011(4) -0.013(4)
C42 0.046(4) 0.045(4) 0.060(4) -0.015(3) -0.007(3) -0.013(3)
C25 0.060(4) 0.048(4) 0.034(3) 0.004(3) -0.002(3) -0.026(3)
C30 0.069(5) 0.106(7) 0.048(4) -0.009(4) -0.010(4) -0.040(5)
C29 0.127(9) 0.129(9) 0.046(5) 0.005(5) -0.030(5) -0.087(8)
C28 0.161(11) 0.073(6) 0.056(5) -0.014(5) -0.024(6) -0.047(7)
C27 0.128(9) 0.077(6) 0.065(6) -0.029(5) -0.012(6) -0.009(6)
C26 0.072(5) 0.067(5) 0.045(4) -0.018(4) 0.003(4) -0.006(4)
C32 0.045(4) 0.042(3) 0.044(4) -0.007(3) -0.004(3) -0.013(3)
C35 0.069(5) 0.057(4) 0.056(5) -0.014(4) -0.016(4) -0.015(4)
C15 0.085(6) 0.036(4) 0.052(4) -0.007(3) 0.005(4) -0.028(4)
C14 0.078(5) 0.047(4) 0.038(4) -0.013(3) 0.011(3) -0.038(4)
C13 0.070(5) 0.049(4) 0.046(4) -0.013(3) 0.016(3) -0.030(4)
C7 0.094(6) 0.050(4) 0.039(4) -0.010(3) -0.001(4) -0.024(4)
C8 0.090(7) 0.094(7) 0.056(5) -0.004(5) 0.006(5) -0.036(6)
C9 0.103(8) 0.120(9) 0.056(6) -0.001(6) 0.004(5) -0.039(7)
C10 0.137(10) 0.105(8) 0.061(6) -0.008(6) 0.015(6) -0.057(7)
C11 0.223(15) 0.081(7) 0.064(6) 0.001(5) 0.025(8) -0.058(9)
C12 0.132(9) 0.080(6) 0.050(5) -0.008(4) 0.013(5) -0.034(6)
C33 0.041(4) 0.062(5) 0.071(5) -0.007(4) -0.006(4) -0.025(4)
Cl2 0.150(6) 0.170(7) 0.108(5) 0.045(5) 0.038(5) -0.002(5)
C34 0.064(5) 0.063(5) 0.082(6) -0.012(4) -0.037(5) -0.024(4)
Cl1 0.121(6) 0.153(7) 0.286(12) -0.111(8) -0.028(6) -0.039(5)
B1 0.041(4) 0.041(4) 0.038(4) -0.008(3) 0.000(3) -0.014(3)
C16 0.091(7) 0.068(6) 0.078(6) 0.006(5) -0.010(5) -0.011(5)
C55 0.114(16) 0.094(14) 0.088(14) -0.040(11) 0.018(12) -0.052(13)

loop_
_atom_type_symbol
_atom_type_description
_atom_type_scat_dispersion_real
_atom_type_scat_dispersion_imag
_atom_type_scat_source
C C 0.0033 0.0016 'International Tables Vol C Tables 4.2.6.8 and 6.1.1.4'
H H 0.0000 0.0000 'International Tables Vol C Tables 4.2.6.8 and 6.1.1.4'
B B 0.0013 0.0007 'International Tables Vol C Tables 4.2.6.8 and 6.1.1.4'
Cl Cl 0.1484 0.1585 'International Tables Vol C Tables 4.2.6.8 and 6.1.1.4'
P P 0.1023 0.0942 'International Tables Vol C Tables 4.2.6.8 and 6.1.1.4'
S S 0.1246 0.1234 'International Tables Vol C Tables 4.2.6.8 and 6.1.1.4'

loop_
_geom_angle_atom_site_label_1
_geom_angle_atom_site_label_2
_geom_angle_atom_site_label_3
_geom_angle
_geom_angle_site_symmetry_1
_geom_angle_site_symmetry_3
_geom_angle_publ_flag
C15 S1 C17 104.5(3) . . ?
C14 S1 C17 101.6(3) . . ?
C14 S1 C15 104.9(4) . . ?
C19 P2 C18 101.4(3) . . ?
C19 P2 C25 102.8(2) . . ?
C25 P2 C18 96.9(3) . . ?
C1 P1 C13 100.3(3) . . ?
C1 P1 C7 103.5(3) . . ?
C7 P1 C13 100.1(3) . . ?
C36 C31 B1 123.5(6) . . ?
C32 C31 C36 115.2(6) . . ?
C32 C31 B1 120.9(6) . . ?
C31 C36 H36 119.0 . . ?
C31 C36 C35 122.0(7) . . ?
C35 C36 H36 119.0 . . ?
P2 C18 H18A 108.9 . . ?
P2 C18 H18B 108.9 . . ?
H18A C18 H18B 107.7 . . ?
C17 C18 P2 113.3(4) . . ?
C17 C18 H18A 108.9 . . ?
C17 C18 H18B 108.9 . . ?
C24 C19 P2 115.6(3) . . ?
C24 C19 C20 120.0 . . ?
C20 C19 P2 124.4(3) . . ?
C19 C24 H24 120.0 . . ?
C23 C24 C19 120.0 . . ?
C23 C24 H24 120.0 . . ?
C24 C23 H23 120.0 . . ?
C24 C23 C22 120.0 . . ?
C22 C23 H23 120.0 . . ?
C23 C22 H22 120.0 . . ?
C21 C22 C23 120.0 . . ?
C21 C22 H22 120.0 . . ?
C22 C21 H21 120.0 . . ?
C20 C21 C22 120.0 . . ?
C20 C21 H21 120.0 . . ?
C19 C20 H20 120.0 . . ?
C21 C20 C19 120.0 . . ?
C21 C20 H20 120.0 . . ?
C2 C1 P1 116.0(3) . . ?
C2 C1 C6 120.0 . . ?
C6 C1 P1 123.9(3) . . ?
C1 C2 H2 120.0 . . ?
C1 C2 C3 120.0 . . ?
C3 C2 H2 120.0 . . ?
C2 C3 H3 120.0 . . ?
C2 C3 C4 120.0 . . ?
C4 C3 H3 120.0 . . ?
C3 C4 H4 120.0 . . ?
C5 C4 C3 120.0 . . ?
C5 C4 H4 120.0 . . ?
C4 C5 H5 120.0 . . ?
C6 C5 C4 120.0 . . ?
C6 C5 H5 120.0 . . ?
C1 C6 H6 120.0 . . ?
C5 C6 C1 120.0 . . ?
C5 C6 H6 120.0 . . ?
C50 C49 C54 120.0 . . ?
C50 C49 B1 120.7(4) . . ?
C54 C49 B1 119.2(4) . . ?
C49 C50 H50 120.0 . . ?
C51 C50 C49 120.0 . . ?
C51 C50 H50 120.0 . . ?
C50 C51 H51 120.0 . . ?
C50 C51 C52 120.0 . . ?
C52 C51 H51 120.0 . . ?
C51 C52 H52 120.0 . . ?
C53 C52 C51 120.0 . . ?
C53 C52 H52 120.0 . . ?
C52 C53 H53 120.0 . . ?
C54 C53 C52 120.0 . . ?
C54 C53 H53 120.0 . . ?
C49 C54 H54 120.0 . . ?
C53 C54 C49 120.0 . . ?
C53 C54 H54 120.0 . . ?
C48 C43 C44 120.0 . . ?
C48 C43 B1 120.1(4) . . ?
C44 C43 B1 119.9(4) . . ?
C43 C48 H48 120.0 . . ?
C43 C48 C47 120.0 . . ?
C47 C48 H48 120.0 . . ?
C48 C47 H47 120.0 . . ?
C48 C47 C46 120.0 . . ?
C46 C47 H47 120.0 . . ?
C47 C46 H46 120.0 . . ?
C47 C46 C45 120.0 . . ?
C45 C46 H46 120.0 . . ?
C46 C45 H45 120.0 . . ?
C46 C45 C44 120.0 . . ?
C44 C45 H45 120.0 . . ?
C43 C44 H44 120.0 . . ?
C45 C44 C43 120.0 . . ?
C45 C44 H44 120.0 . . ?
S1 C17 H17A 109.9 . . ?
S1 C17 H17B 109.9 . . ?
C18 C17 S1 109.0(4) . . ?
C18 C17 H17A 109.9 . . ?
C18 C17 H17B 109.9 . . ?
H17A C17 H17B 108.3 . . ?
C38 C37 C42 120.0 . . ?
C38 C37 B1 121.4(4) . . ?
C42 C37 B1 118.4(4) . . ?
C37 C38 H38 120.0 . . ?
C37 C38 C39 120.0 . . ?
C39 C38 H38 120.0 . . ?
C38 C39 H39 120.0 . . ?
C40 C39 C38 120.0 . . ?
C40 C39 H39 120.0 . . ?
C39 C40 H40 120.0 . . ?
C41 C40 C39 120.0 . . ?
C41 C40 H40 120.0 . . ?
C40 C41 H41 120.0 . . ?
C40 C41 C42 120.0 . . ?
C42 C41 H41 120.0 . . ?
C37 C42 H42 120.0 . . ?
C41 C42 C37 120.0 . . ?
C41 C42 H42 120.0 . . ?
C30 C25 P2 116.9(3) . . ?
C30 C25 C26 120.0 . . ?
C26 C25 P2 123.1(3) . . ?
C25 C30 H30 120.0 . . ?
C25 C30 C29 120.0 . . ?
C29 C30 H30 120.0 . . ?
C30 C29 H29 120.0 . . ?
C30 C29 C28 120.0 . . ?
C28 C29 H29 120.0 . . ?
C29 C28 H28 120.0 . . ?
C27 C28 C29 120.0 . . ?
C27 C28 H28 120.0 . . ?
C28 C27 H27 120.0 . . ?
C28 C27 C26 120.0 . . ?
C26 C27 H27 120.0 . . ?
C25 C26 H26 120.0 . . ?
C27 C26 C25 120.0 . . ?
C27 C26 H26 120.0 . . ?
C31 C32 H32 118.0 . . ?
C31 C32 C33 124.0(6) . . ?
C33 C32 H32 118.0 . . ?
C34 C35 C36 120.1(7) . . ?
S1 C15 H15A 108.1 . . ?
S1 C15 H15B 108.1 . . ?
H15A C15 H15B 107.3 . . ?
C16 C15 S1 116.8(6) . . ?
C16 C15 H15A 108.1 . . ?
C16 C15 H15B 108.1 . . ?
S1 C14 H14A 109.4 . . ?
S1 C14 H14B 109.4 . . ?
H14A C14 H14B 108.0 . . ?
C13 C14 S1 111.0(5) . . ?
C13 C14 H14A 109.4 . . ?
C13 C14 H14B 109.4 . . ?
P1 C13 H13A 109.9 . . ?
P1 C13 H13B 109.9 . . ?
C14 C13 P1 109.1(5) . . ?
C14 C13 H13A 109.9 . . ?
C14 C13 H13B 109.9 . . ?
H13A C13 H13B 108.3 . . ?
C8 C7 P1 122.4(3) . . ?
C8 C7 C12 120.0 . . ?
C12 C7 P1 117.3(3) . . ?
C7 C8 H8 120.0 . . ?
C9 C8 C7 120.0 . . ?
C9 C8 H8 120.0 . . ?
C8 C9 H9 120.0 . . ?
C8 C9 C10 120.0 . . ?
C10 C9 H9 120.0 . . ?
C9 C10 H10 120.0 . . ?
C9 C10 C11 120.0 . . ?
C11 C10 H10 120.0 . . ?
C10 C11 H11 120.0 . . ?
C10 C11 C12 120.0 . . ?
C12 C11 H11 120.0 . . ?
C7 C12 H12 120.0 . . ?
C11 C12 C7 120.0 . . ?
C11 C12 H12 120.0 . . ?
C32 C33 H33 120.8 . . ?
C34 C33 C32 118.4(7) . . ?
C34 C33 H33 120.8 . . ?
C35 C34 C33 120.2(7) . . ?
C35 C34 H34 119.9 . . ?
C33 C34 H34 119.9 . . ?
C49 B1 C31 110.5(5) . . ?
C49 B1 C43 103.3(5) . . ?
C49 B1 C37 114.2(5) . . ?
C43 B1 C31 113.2(5) . . ?
C37 B1 C31 103.5(5) . . ?
C37 B1 C43 112.5(5) . . ?
C15 C16 H16A 109.5 . . ?
C15 C16 H16B 109.5 . . ?
C15 C16 H16C 109.5 . . ?
H16A C16 H16B 109.5 . . ?
H16A C16 H16C 109.5 . . ?
H16B C16 H16C 109.5 . . ?
Cl2 C55 Cl1 113.1(12) . . ?
Cl2 C55 H55A 109.0 . . ?
Cl2 C55 H55B 109.0 . . ?
Cl1 C55 H55A 109.0 . . ?
Cl1 C55 H55B 109.0 . . ?
H55A C55 H55B 107.8 . . ?

loop_
_geom_bond_atom_site_label_1
_geom_bond_atom_site_label_2
_geom_bond_distance
_geom_bond_site_symmetry_2
_geom_bond_publ_flag
S1 C17 1.758(6) . ?
S1 C15 1.755(7) . ?
S1 C14 1.755(6) . ?
P2 C18 1.800(6) . ?
P2 C19 1.740(4) . ?
P2 C25 1.764(4) . ?
P1 C1 1.737(4) . ?
P1 C13 1.810(7) . ?
P1 C7 1.742(5) . ?
C31 C36 1.359(9) . ?
C31 C32 1.350(9) . ?
C31 B1 1.604(9) . ?
C36 H36 0.9300 . ?
C36 C35 1.377(10) . ?
C18 H18A 0.9700 . ?
C18 H18B 0.9700 . ?
C18 C17 1.468(8) . ?
C19 C24 1.3900 . ?
C19 C20 1.3900 . ?
C24 H24 0.9300 . ?
C24 C23 1.3900 . ?
C23 H23 0.9300 . ?
C23 C22 1.3900 . ?
C22 H22 0.9300 . ?
C22 C21 1.3900 . ?
C21 H21 0.9300 . ?
C21 C20 1.3900 . ?
C20 H20 0.9300 . ?
C1 C2 1.3900 . ?
C1 C6 1.3900 . ?
C2 H2 0.9300 . ?
C2 C3 1.3900 . ?
C3 H3 0.9300 . ?
C3 C4 1.3900 . ?
C4 H4 0.9300 . ?
C4 C5 1.3900 . ?
C5 H5 0.9300 . ?
C5 C6 1.3900 . ?
C6 H6 0.9300 . ?
C49 C50 1.3900 . ?
C49 C54 1.3900 . ?
C49 B1 1.595(8) . ?
C50 H50 0.9300 . ?
C50 C51 1.3900 . ?
C51 H51 0.9300 . ?
C51 C52 1.3900 . ?
C52 H52 0.9300 . ?
C52 C53 1.3900 . ?
C53 H53 0.9300 . ?
C53 C54 1.3900 . ?
C54 H54 0.9300 . ?
C43 C48 1.3900 . ?
C43 C44 1.3900 . ?
C43 B1 1.602(8) . ?
C48 H48 0.9300 . ?
C48 C47 1.3900 . ?
C47 H47 0.9300 . ?
C47 C46 1.3900 . ?
C46 H46 0.9300 . ?
C46 C45 1.3900 . ?
C45 H45 0.9300 . ?
C45 C44 1.3900 . ?
C44 H44 0.9300 . ?
C17 H17A 0.9700 . ?
C17 H17B 0.9700 . ?
C37 C38 1.3900 . ?
C37 C42 1.3900 . ?
C37 B1 1.600(8) . ?
C38 H38 0.9300 . ?
C38 C39 1.3900 . ?
C39 H39 0.9300 . ?
C39 C40 1.3900 . ?
C40 H40 0.9300 . ?
C40 C41 1.3900 . ?
C41 H41 0.9300 . ?
C41 C42 1.3900 . ?
C42 H42 0.9300 . ?
C25 C30 1.3900 . ?
C25 C26 1.3900 . ?
C30 H30 0.9300 . ?
C30 C29 1.3900 . ?
C29 H29 0.9300 . ?
C29 C28 1.3900 . ?
C28 H28 0.9300 . ?
C28 C27 1.3900 . ?
C27 H27 0.9300 . ?
C27 C26 1.3900 . ?
C26 H26 0.9300 . ?
C32 H32 0.9300 . ?
C32 C33 1.355(9) . ?
C35 C34 1.318(11) . ?
C15 H15A 0.9700 . ?
C15 H15B 0.9700 . ?
C15 C16 1.474(12) . ?
C14 H14A 0.9700 . ?
C14 H14B 0.9700 . ?
C14 C13 1.489(9) . ?
C13 H13A 0.9700 . ?
C13 H13B 0.9700 . ?
C7 C8 1.3900 . ?
C7 C12 1.3900 . ?
C8 H8 0.9300 . ?
C8 C9 1.3900 . ?
C9 H9 0.9300 . ?
C9 C10 1.3900 . ?
C10 H10 0.9300 . ?
C10 C11 1.3900 . ?
C11 H11 0.9300 . ?
C11 C12 1.3900 . ?
C12 H12 0.9300 . ?
C33 H33 0.9300 . ?
C33 C34 1.354(11) . ?
Cl2 C55 1.55(2) . ?
C34 H34 0.9300 . ?
Cl1 C55 1.69(2) . ?
C16 H16A 0.9600 . ?
C16 H16B 0.9600 . ?
C16 H16C 0.9600 . ?
C55 H55A 0.9700 . ?
C55 H55B 0.9700 . ?

loop_
_geom_torsion_atom_site_label_1
_geom_torsion_atom_site_label_2
_geom_torsion_atom_site_label_3
_geom_torsion_atom_site_label_4
_geom_torsion
_geom_torsion_site_symmetry_1
_geom_torsion_site_symmetry_2
_geom_torsion_site_symmetry_3
_geom_torsion_site_symmetry_4
_geom_torsion_publ_flag
S1 C14 C13 P1 -174.5(4) . . . . ?
P2 C18 C17 S1 175.9(3) . . . . ?
P2 C19 C24 C23 -179.3(4) . . . . ?
P2 C19 C20 C21 179.2(4) . . . . ?
P2 C25 C30 C29 -179.9(4) . . . . ?
P2 C25 C26 C27 179.9(4) . . . . ?
P1 C1 C2 C3 177.7(4) . . . . ?
P1 C1 C6 C5 -177.5(4) . . . . ?
P1 C7 C8 C9 -174.3(5) . . . . ?
P1 C7 C12 C11 174.6(4) . . . . ?
C31 C36 C35 C34 -0.4(12) . . . . ?
C31 C32 C33 C34 -2.1(11) . . . . ?
C36 C31 C32 C33 -1.3(10) . . . . ?
C36 C31 B1 C49 143.2(6) . . . . ?
C36 C31 B1 C43 27.9(9) . . . . ?
C36 C31 B1 C37 -94.1(7) . . . . ?
C36 C35 C34 C33 -3.2(12) . . . . ?
C18 P2 C19 C24 -151.1(3) . . . . ?
C18 P2 C19 C20 29.7(4) . . . . ?
C18 P2 C25 C30 57.9(4) . . . . ?
C18 P2 C25 C26 -122.0(4) . . . . ?
C19 P2 C18 C17 66.7(5) . . . . ?
C19 P2 C25 C30 161.4(3) . . . . ?
C19 P2 C25 C26 -18.6(4) . . . . ?
C19 C24 C23 C22 0.0 . . . . ?
C24 C19 C20 C21 0.0 . . . . ?
C24 C23 C22 C21 0.0 . . . . ?
C23 C22 C21 C20 0.0 . . . . ?
C22 C21 C20 C19 0.0 . . . . ?
C20 C19 C24 C23 0.0 . . . . ?
C1 P1 C13 C14 71.9(6) . . . . ?
C1 P1 C7 C8 -22.2(4) . . . . ?
C1 P1 C7 C12 163.4(3) . . . . ?
C1 C2 C3 C4 0.0 . . . . ?
C2 C1 C6 C5 0.0 . . . . ?
C2 C3 C4 C5 0.0 . . . . ?
C3 C4 C5 C6 0.0 . . . . ?
C4 C5 C6 C1 0.0 . . . . ?
C6 C1 C2 C3 0.0 . . . . ?
C49 C50 C51 C52 0.0 . . . . ?
C50 C49 C54 C53 0.0 . . . . ?
C50 C49 B1 C31 150.8(4) . . . . ?
C50 C49 B1 C43 -87.8(5) . . . . ?
C50 C49 B1 C37 34.7(6) . . . . ?
C50 C51 C52 C53 0.0 . . . . ?
C51 C52 C53 C54 0.0 . . . . ?
C52 C53 C54 C49 0.0 . . . . ?
C54 C49 C50 C51 0.0 . . . . ?
C54 C49 B1 C31 -32.4(6) . . . . ?
C54 C49 B1 C43 88.9(5) . . . . ?
C54 C49 B1 C37 -148.5(4) . . . . ?
C43 C48 C47 C46 0.0 . . . . ?
C48 C43 C44 C45 0.0 . . . . ?
C48 C43 B1 C31 34.7(6) . . . . ?
C48 C43 B1 C49 -84.9(5) . . . . ?
C48 C43 B1 C37 151.5(4) . . . . ?
C48 C47 C46 C45 0.0 . . . . ?
C47 C46 C45 C44 0.0 . . . . ?
C46 C45 C44 C43 0.0 . . . . ?
C44 C43 C48 C47 0.0 . . . . ?
C44 C43 B1 C31 -146.5(4) . . . . ?
C44 C43 B1 C49 94.0(5) . . . . ?
C44 C43 B1 C37 -29.6(6) . . . . ?
C17 S1 C15 C16 58.4(7) . . . . ?
C17 S1 C14 C13 -174.5(5) . . . . ?
C37 C38 C39 C40 0.0 . . . . ?
C38 C37 C42 C41 0.0 . . . . ?
C38 C37 B1 C31 -92.6(5) . . . . ?
C38 C37 B1 C49 27.5(6) . . . . ?
C38 C37 B1 C43 144.9(4) . . . . ?
C38 C39 C40 C41 0.0 . . . . ?
C39 C40 C41 C42 0.0 . . . . ?
C40 C41 C42 C37 0.0 . . . . ?
C42 C37 C38 C39 0.0 . . . . ?
C42 C37 B1 C31 82.5(5) . . . . ?
C42 C37 B1 C49 -157.4(4) . . . . ?
C42 C37 B1 C43 -40.0(6) . . . . ?
C25 P2 C18 C17 171.4(5) . . . . ?
C25 P2 C19 C24 109.0(3) . . . . ?
C25 P2 C19 C20 -70.2(4) . . . . ?
C25 C30 C29 C28 0.0 . . . . ?
C30 C25 C26 C27 0.0 . . . . ?
C30 C29 C28 C27 0.0 . . . . ?
C29 C28 C27 C26 0.0 . . . . ?
C28 C27 C26 C25 0.0 . . . . ?
C26 C25 C30 C29 0.0 . . . . ?
C32 C31 C36 C35 2.6(10) . . . . ?
C32 C31 B1 C49 -44.0(8) . . . . ?
C32 C31 B1 C43 -159.3(5) . . . . ?
C32 C31 B1 C37 78.7(7) . . . . ?
C32 C33 C34 C35 4.4(12) . . . . ?
C15 S1 C17 C18 72.5(5) . . . . ?
C15 S1 C14 C13 -66.0(6) . . . . ?
C14 S1 C17 C18 -178.7(5) . . . . ?
C14 S1 C15 C16 -48.1(7) . . . . ?
C13 P1 C1 C2 -136.4(3) . . . . ?
C13 P1 C1 C6 41.2(4) . . . . ?
C13 P1 C7 C8 -125.4(4) . . . . ?
C13 P1 C7 C12 60.1(4) . . . . ?
C7 P1 C1 C2 120.5(3) . . . . ?
C7 P1 C1 C6 -61.9(4) . . . . ?
C7 P1 C13 C14 177.8(5) . . . . ?
C7 C8 C9 C10 0.0 . . . . ?
C8 C7 C12 C11 0.0 . . . . ?
C8 C9 C10 C11 0.0 . . . . ?
C9 C10 C11 C12 0.0 . . . . ?
C10 C11 C12 C7 0.0 . . . . ?
C12 C7 C8 C9 0.0 . . . . ?
B1 C31 C36 C35 175.8(7) . . . . ?
B1 C31 C32 C33 -174.7(6) . . . . ?
B1 C49 C50 C51 176.7(5) . . . . ?
B1 C49 C54 C53 -176.8(5) . . . . ?
B1 C43 C48 C47 178.9(4) . . . . ?
B1 C43 C44 C45 -178.9(4) . . . . ?
B1 C37 C38 C39 175.0(5) . . . . ?
B1 C37 C42 C41 -175.2(4) . . . . ?

loop_
_smtbx_masks_void_nr
_smtbx_masks_void_average_x
_smtbx_masks_void_average_y
_smtbx_masks_void_average_z
_smtbx_masks_void_volume
_smtbx_masks_void_count_electrons
_smtbx_masks_void_content
1 0.000 0.000 0.500 149.7 37.4 '1 CH2Cl2'
